data_1559189
loop_
_publ_author_name
'Gogula, Thirupathi'
'Zhang, Jinquan'
'Reddy, Madhava'
'Zhang, Shuaizhong'
'Zou, Hongbin'

_publ_section_title
;
 Temperature-modulated selective C(sp3)&#x2212;H or C(sp2)&#x2212;H
 arylation through palladium catalysis
;
_journal_name_full 'Chemical Science'
_journal_paper_doi 10.1039/D0SC02328K
_journal_year 2020
_chemical_absolute_configuration ad
_chemical_formula_moiety 'C17 H18 N4 O2 Pd, H2 O'
_chemical_formula_sum 'C17 H20 N4 O3 Pd'
_chemical_formula_weight 434.77
_space_group_crystal_system tetragonal
_space_group_IT_number 96
_space_group_name_Hall 'P 4nw 2abw'
_space_group_name_H-M_alt 'P 43 21 2'
_atom_sites_solution_hydrogens mixed
_atom_sites_solution_primary dual
_audit_creation_date 2019-10-09
_audit_creation_method
;
Olex2 1.2
(compiled 2018.05.29 svn.r3508 for OlexSys, GUI svn.r5506)
;
_audit_update_record
;
2020-03-02 deposited with the CCDC.	2020-09-18 downloaded from the CCDC.
;
_cell_angle_alpha 90
_cell_angle_beta 90
_cell_angle_gamma 90
_cell_formula_units_Z 8
_cell_length_a 15.890(8)
_cell_length_b 15.890(8)
_cell_length_c 14.121(6)
_cell_measurement_reflns_used 5020
_cell_measurement_temperature 170(2)
_cell_measurement_theta_max 26.96
_cell_measurement_theta_min 2.32
_cell_volume 3565(3)
_computing_cell_refinement 'SAINT V8.38A (?, 2016)'
_computing_data_reduction 'SAINT V8.38A (?, 2016)'
_computing_molecular_graphics 'Olex2 (Dolomanov et al., 2009)'
_computing_publication_material 'Olex2 (Dolomanov et al., 2009)'
_computing_structure_refinement 'ShelXL (Sheldrick, 2015)'
_computing_structure_solution 'ShelXT (Sheldrick, 2015)'
_diffrn_ambient_temperature 170.0
_diffrn_measured_fraction_theta_full 0.993
_diffrn_measured_fraction_theta_max 0.989
_diffrn_measurement_device_type 'Bruker APEX-II CCD'
_diffrn_measurement_method '\f and \w scans'
_diffrn_radiation_type MoK\a
_diffrn_radiation_wavelength 0.71073
_diffrn_reflns_av_R_equivalents 0.0315
_diffrn_reflns_av_unetI/netI 0.0324
_diffrn_reflns_Laue_measured_fraction_full 0.993
_diffrn_reflns_Laue_measured_fraction_max 0.989
_diffrn_reflns_limit_h_max 18
_diffrn_reflns_limit_h_min -20
_diffrn_reflns_limit_k_max 20
_diffrn_reflns_limit_k_min -12
_diffrn_reflns_limit_l_max 17
_diffrn_reflns_limit_l_min -18
_diffrn_reflns_number 12462
_diffrn_reflns_point_group_measured_fraction_full 0.995
_diffrn_reflns_point_group_measured_fraction_max 0.991
_diffrn_reflns_theta_full 25.242
_diffrn_reflns_theta_max 27.007
_diffrn_reflns_theta_min 2.564
_diffrn_standards_number 0
_exptl_absorpt_coefficient_mu 1.064
_exptl_absorpt_correction_T_max 0.7455
_exptl_absorpt_correction_T_min 0.6657
_exptl_absorpt_correction_type multi-scan
_exptl_absorpt_process_details
;
SADABS-2016/2 (Bruker,2016/2) was used for absorption correction.
wR2(int) was 0.1168 before and 0.0662 after correction.
The Ratio of minimum to maximum transmission is 0.8930.
The \l/2 correction factor is Not present.
;
_exptl_crystal_colour yellow
_exptl_crystal_colour_primary yellow
_exptl_crystal_density_diffrn 1.620
_exptl_crystal_description needle
_exptl_crystal_F_000 1760
_exptl_crystal_recrystallization_method 'Re-crystallisation from solvent'
_exptl_crystal_size_max 0.3
_exptl_crystal_size_mid 0.16
_exptl_crystal_size_min 0.12
_refine_diff_density_max 0.193
_refine_diff_density_min -0.356
_refine_diff_density_rms 0.047
_refine_ls_abs_structure_details
;
 Flack x determined using 1475 quotients [(I+)-(I-)]/[(I+)+(I-)]
 (Parsons, Flack and Wagner, Acta Cryst. B69 (2013) 249-259).
;
_refine_ls_abs_structure_Flack -0.022(16)
_refine_ls_extinction_method none
_refine_ls_goodness_of_fit_ref 1.083
_refine_ls_hydrogen_treatment mixed
_refine_ls_matrix_type full
_refine_ls_number_parameters 235
_refine_ls_number_reflns 3866
_refine_ls_number_restraints 1
_refine_ls_restrained_S_all 1.083
_refine_ls_R_factor_all 0.0250
_refine_ls_R_factor_gt 0.0225
_refine_ls_shift/su_max 0.000
_refine_ls_shift/su_mean 0.000
_refine_ls_structure_factor_coef Fsqd
_refine_ls_weighting_details 'w=1/[\s^2^(Fo^2^)+(0.0213P)^2^+0.2128P] where P=(Fo^2^+2Fc^2^)/3'
_refine_ls_weighting_scheme calc
_refine_ls_wR_factor_gt 0.0498
_refine_ls_wR_factor_ref 0.0510
_reflns_Friedel_coverage 0.724
_reflns_Friedel_fraction_full 0.999
_reflns_Friedel_fraction_max 0.993
_reflns_number_gt 3658
_reflns_number_total 3866
_reflns_threshold_expression 'I > 2\s(I)'
_cod_data_source_file d0sc02328k2.cif
_cod_data_source_block 191008_zjq191008_0m
_cod_original_cell_volume 3565(4)
_cod_database_code 1559189
_shelx_shelxl_version_number 2016/6
_shelx_space_group_comment
;
The symmetry employed for this shelxl refinement is uniquely defined
by the following loop, which should always be used as a source of
symmetry information in preference to the above space-group names.
They are only intended as comments.
;
_shelx_estimated_absorpt_t_max 0.883
_shelx_estimated_absorpt_t_min 0.741
_olex2_refinement_description
;
1. Fixed Uiso
 At 1.2 times of:
  All C(H,H) groups, H1 of C1, H11 of C11, H9 of C9, H8 of C8, H2 of C2, H4
  of C4, H3 of C3
 At 1.5 times of:
  All C(H,H,H) groups, H3A of C11, All O(H) groups
2. Restrained distances
 O3-H3A
 0.87 with sigma of 0.02
3.a Free rotating group:
 O3(H3B)
3.b Secondary CH2 refined with riding coordinates:
 C13(H13A,H13B)
3.c Aromatic/amide H refined with riding coordinates:
 C1(H1), C2(H2), C3(H3), C4(H4), C8(H8), C9(H9), C11(H11)
3.d Idealised Me refined as rotating group:
 C14(H14A,H14B,H14C), C15(H15A,H15B,H15C), C17(H17A,H17B,H17C)
;
_olex2_submission_special_instructions 'No special instructions were received'

loop_
_space_group_symop_operation_xyz
'x, y, z'
'-x, -y, z+1/2'
'-y+1/2, x+1/2, z+3/4'
'y+1/2, -x+1/2, z+1/4'
'-x+1/2, y+1/2, -z+3/4'
'x+1/2, -y+1/2, -z+1/4'
'y, x, -z'
'-y, -x, -z+1/2'

loop_
_atom_site_label
_atom_site_type_symbol
_atom_site_fract_x
_atom_site_fract_y
_atom_site_fract_z
_atom_site_U_iso_or_equiv
_atom_site_adp_type
_atom_site_occupancy
_atom_site_site_symmetry_order
_atom_site_calc_flag
_atom_site_refinement_flags_posn
_atom_site_refinement_flags_adp
_atom_site_refinement_flags_occupancy
_atom_site_disorder_assembly
_atom_site_disorder_group
Pd1 Pd 0.62394(2) 0.65236(2) 0.83072(2) 0.02926(8) Uani 1 1 d . . . . .
O1 O 0.60279(19) 0.77319(16) 0.78315(16) 0.0409(7) Uani 1 1 d . . . . .
O2 O 0.6289(2) 0.74264(18) 0.63141(17) 0.0428(7) Uani 1 1 d . . . . .
N1 N 0.49150(19) 0.62531(19) 0.85540(18) 0.0311(6) Uani 1 1 d . . . . .
N2 N 0.59877(19) 0.47138(18) 0.87527(17) 0.0264(6) Uani 1 1 d . . . . .
N3 N 0.6125(2) 0.32001(18) 0.87186(19) 0.0340(7) Uani 1 1 d . . . . .
N4 N 0.64967(19) 0.53975(17) 0.87714(17) 0.0279(6) Uani 1 1 d . . . . .
C1 C 0.4385(3) 0.6921(3) 0.8565(3) 0.0406(9) Uani 1 1 d . . . . .
H1 H 0.461264 0.746078 0.843314 0.049 Uiso 1 1 calc R . . . .
C2 C 0.3537(3) 0.6865(3) 0.8756(3) 0.0463(10) Uani 1 1 d . . . . .
H2 H 0.319089 0.735268 0.874698 0.056 Uiso 1 1 calc R . . . .
C3 C 0.3199(3) 0.6079(3) 0.8961(3) 0.0447(10) Uani 1 1 d . . . . .
H3 H 0.261618 0.601711 0.909585 0.054 Uiso 1 1 calc R . . . .
C4 C 0.3732(3) 0.5383(2) 0.8965(2) 0.0355(8) Uani 1 1 d . . . . .
H4 H 0.351627 0.484168 0.911490 0.043 Uiso 1 1 calc R . . . .
C5 C 0.4587(2) 0.5483(2) 0.8748(2) 0.0286(7) Uani 1 1 d . . . . .
C6 C 0.5117(2) 0.4705(2) 0.8717(2) 0.0272(7) Uani 1 1 d . . . . .
C7 C 0.6483(2) 0.3979(2) 0.8763(2) 0.0290(7) Uani 1 1 d . . . . .
C8 C 0.5291(3) 0.3182(2) 0.8657(2) 0.0350(8) Uani 1 1 d . . . . .
H8 H 0.502487 0.264801 0.861210 0.042 Uiso 1 1 calc R . . . .
C9 C 0.4773(2) 0.3905(2) 0.8655(2) 0.0318(8) Uani 1 1 d . . . . .
H9 H 0.418027 0.384138 0.861035 0.038 Uiso 1 1 calc R . . . .
C10 C 0.7307(2) 0.5112(2) 0.8782(2) 0.0292(8) Uani 1 1 d . . . . .
C11 C 0.7324(2) 0.4242(2) 0.8799(2) 0.0328(8) Uani 1 1 d . . . . .
H11 H 0.780834 0.389334 0.882822 0.039 Uiso 1 1 calc R . . . .
H3A H 0.670(3) 0.739(2) 0.416(3) 0.049 Uiso 1 1 d DR . . . .
C12 C 0.7940(2) 0.5824(3) 0.8729(2) 0.0340(8) Uani 1 1 d . . . . .
C13 C 0.7509(2) 0.6533(3) 0.8135(2) 0.0397(9) Uani 1 1 d . . . . .
H13A H 0.764494 0.645207 0.745640 0.048 Uiso 1 1 calc R . . . .
H13B H 0.773436 0.708657 0.833197 0.048 Uiso 1 1 calc R . . . .
C14 C 0.8766(3) 0.5526(3) 0.8278(3) 0.0505(10) Uani 1 1 d . . . . .
H14A H 0.865263 0.530598 0.764277 0.076 Uiso 1 1 calc GR . . . .
H14B H 0.901440 0.508177 0.866992 0.076 Uiso 1 1 calc GR . . . .
H14C H 0.915820 0.600041 0.823447 0.076 Uiso 1 1 calc GR . . . .
C15 C 0.8114(3) 0.6150(3) 0.9740(2) 0.0405(9) Uani 1 1 d . . . . .
H15A H 0.852141 0.661321 0.971173 0.061 Uiso 1 1 calc GR . . . .
H15B H 0.834415 0.569294 1.012671 0.061 Uiso 1 1 calc GR . . . .
H15C H 0.758861 0.635239 1.002233 0.061 Uiso 1 1 calc GR . . . .
C16 C 0.6046(3) 0.7910(2) 0.6949(3) 0.0383(9) Uani 1 1 d . . . . .
C17 C 0.5725(3) 0.8785(3) 0.6699(3) 0.0596(12) Uani 1 1 d . . . . .
H17A H 0.511077 0.879723 0.675669 0.089 Uiso 1 1 calc GR . . . .
H17B H 0.588646 0.892188 0.604760 0.089 Uiso 1 1 calc GR . . . .
H17C H 0.597204 0.919793 0.713325 0.089 Uiso 1 1 calc GR . . . .
O3 O 0.6418(3) 0.7834(3) 0.4380(2) 0.0742(11) Uani 1 1 d D . . . .
H3B H 0.635566 0.770582 0.497509 0.111 Uiso 1 1 d G . . . .

loop_
_atom_site_aniso_label
_atom_site_aniso_U_11
_atom_site_aniso_U_22
_atom_site_aniso_U_33
_atom_site_aniso_U_23
_atom_site_aniso_U_13
_atom_site_aniso_U_12
Pd1 0.03938(16) 0.02450(13) 0.02389(10) -0.00146(10) 0.00065(11) -0.00409(12)
O1 0.0608(19) 0.0290(14) 0.0330(11) 0.0021(10) 0.0025(13) -0.0013(13)
O2 0.0540(18) 0.0421(15) 0.0325(11) 0.0005(11) 0.0033(12) -0.0117(14)
N1 0.0399(16) 0.0266(15) 0.0268(12) -0.0008(12) -0.0007(12) 0.0037(14)
N2 0.0308(16) 0.0239(14) 0.0244(12) -0.0020(11) 0.0008(11) -0.0024(12)
N3 0.0393(18) 0.0264(15) 0.0363(14) -0.0022(12) -0.0015(13) 0.0022(14)
N4 0.0304(15) 0.0274(15) 0.0259(12) -0.0029(11) -0.0012(12) -0.0047(13)
C1 0.046(2) 0.035(2) 0.0412(18) 0.0025(16) -0.0009(17) 0.0043(18)
C2 0.043(2) 0.044(2) 0.051(2) -0.0065(18) -0.009(2) 0.018(2)
C3 0.034(2) 0.052(3) 0.0477(19) -0.0102(19) -0.0047(16) 0.0067(18)
C4 0.036(2) 0.037(2) 0.0343(16) -0.0054(14) -0.0037(16) -0.0016(17)
C5 0.0317(18) 0.0316(19) 0.0224(13) -0.0050(13) -0.0035(13) 0.0007(15)
C6 0.0320(19) 0.0285(18) 0.0211(13) -0.0008(13) -0.0014(13) -0.0027(14)
C7 0.0364(18) 0.0270(17) 0.0236(13) -0.0017(12) 0.0015(14) 0.0041(15)
C8 0.044(2) 0.0270(18) 0.0342(17) -0.0032(14) -0.0017(16) -0.0065(16)
C9 0.0328(19) 0.033(2) 0.0295(15) -0.0030(14) -0.0027(14) -0.0039(16)
C10 0.0314(18) 0.0341(19) 0.0222(14) -0.0053(14) 0.0010(13) -0.0023(15)
C11 0.034(2) 0.034(2) 0.0308(15) -0.0046(15) 0.0003(15) 0.0026(16)
C12 0.035(2) 0.038(2) 0.0287(16) -0.0043(15) 0.0010(15) -0.0103(17)
C13 0.047(2) 0.039(2) 0.0336(16) -0.0017(16) -0.0008(15) -0.0138(19)
C14 0.041(2) 0.058(3) 0.052(2) -0.012(2) 0.011(2) -0.010(2)
C15 0.042(2) 0.048(2) 0.0306(15) -0.0064(17) -0.0036(15) -0.0118(19)
C16 0.043(2) 0.0305(19) 0.0418(19) 0.0080(15) -0.0019(17) -0.0133(17)
C17 0.081(3) 0.040(2) 0.058(2) 0.017(2) 0.002(3) 0.004(2)
O3 0.074(3) 0.101(3) 0.0473(17) 0.0041(18) 0.0008(19) -0.007(2)

loop_
_atom_type_symbol
_atom_type_description
_atom_type_scat_dispersion_real
_atom_type_scat_dispersion_imag
_atom_type_scat_source
C C 0.0033 0.0016 'International Tables Vol C Tables 4.2.6.8 and 6.1.1.4'
H H 0.0000 0.0000 'International Tables Vol C Tables 4.2.6.8 and 6.1.1.4'
N N 0.0061 0.0033 'International Tables Vol C Tables 4.2.6.8 and 6.1.1.4'
O O 0.0106 0.0060 'International Tables Vol C Tables 4.2.6.8 and 6.1.1.4'
Pd Pd -0.9988 1.0072 'International Tables Vol C Tables 4.2.6.8 and 6.1.1.4'

loop_
_geom_angle_atom_site_label_1
_geom_angle_atom_site_label_2
_geom_angle_atom_site_label_3
_geom_angle
_geom_angle_site_symmetry_1
_geom_angle_site_symmetry_3
_geom_angle_publ_flag
O1 Pd1 N1 94.50(12) . . ?
N4 Pd1 O1 177.15(13) . . ?
N4 Pd1 N1 88.15(12) . . ?
N4 Pd1 C13 80.71(14) . . ?
C13 Pd1 O1 96.67(14) . . ?
C13 Pd1 N1 168.74(14) . . ?
C16 O1 Pd1 121.3(3) . . ?
C1 N1 Pd1 116.7(3) . . ?
C1 N1 C5 117.7(3) . . ?
C5 N1 Pd1 125.6(2) . . ?
N4 N2 C6 127.3(3) . . ?
N4 N2 C7 109.3(3) . . ?
C6 N2 C7 123.4(3) . . ?
C8 N3 C7 116.0(3) . . ?
N2 N4 Pd1 127.2(2) . . ?
N2 N4 C10 107.3(3) . . ?
C10 N4 Pd1 120.4(2) . . ?
N1 C1 H1 117.9 . . ?
N1 C1 C2 124.1(4) . . ?
C2 C1 H1 117.9 . . ?
C1 C2 H2 120.8 . . ?
C1 C2 C3 118.4(4) . . ?
C3 C2 H2 120.8 . . ?
C2 C3 H3 120.7 . . ?
C2 C3 C4 118.6(4) . . ?
C4 C3 H3 120.7 . . ?
C3 C4 H4 120.0 . . ?
C3 C4 C5 119.9(4) . . ?
C5 C4 H4 120.0 . . ?
N1 C5 C4 121.2(3) . . ?
N1 C5 C6 121.5(3) . . ?
C4 C5 C6 117.2(3) . . ?
N2 C6 C5 123.5(3) . . ?
N2 C6 C9 113.9(3) . . ?
C9 C6 C5 122.6(3) . . ?
N3 C7 N2 121.3(3) . . ?
N3 C7 C11 132.1(3) . . ?
C11 C7 N2 106.6(3) . . ?
N3 C8 H8 117.9 . . ?
N3 C8 C9 124.3(3) . . ?
C9 C8 H8 117.9 . . ?
C6 C9 C8 121.1(3) . . ?
C6 C9 H9 119.4 . . ?
C8 C9 H9 119.4 . . ?
N4 C10 C11 110.5(3) . . ?
N4 C10 C12 112.2(3) . . ?
C11 C10 C12 137.2(3) . . ?
C7 C11 H11 126.9 . . ?
C10 C11 C7 106.2(3) . . ?
C10 C11 H11 126.9 . . ?
C10 C12 C13 105.9(3) . . ?
C10 C12 C14 111.0(3) . . ?
C10 C12 C15 108.9(3) . . ?
C14 C12 C13 112.0(3) . . ?
C14 C12 C15 109.5(3) . . ?
C15 C12 C13 109.5(3) . . ?
Pd1 C13 H13A 109.3 . . ?
Pd1 C13 H13B 109.3 . . ?
C12 C13 Pd1 111.4(2) . . ?
C12 C13 H13A 109.3 . . ?
C12 C13 H13B 109.3 . . ?
H13A C13 H13B 108.0 . . ?
C12 C14 H14A 109.5 . . ?
C12 C14 H14B 109.5 . . ?
C12 C14 H14C 109.5 . . ?
H14A C14 H14B 109.5 . . ?
H14A C14 H14C 109.5 . . ?
H14B C14 H14C 109.5 . . ?
C12 C15 H15A 109.5 . . ?
C12 C15 H15B 109.5 . . ?
C12 C15 H15C 109.5 . . ?
H15A C15 H15B 109.5 . . ?
H15A C15 H15C 109.5 . . ?
H15B C15 H15C 109.5 . . ?
O1 C16 C17 114.8(4) . . ?
O2 C16 O1 125.1(4) . . ?
O2 C16 C17 120.1(3) . . ?
C16 C17 H17A 109.5 . . ?
C16 C17 H17B 109.5 . . ?
C16 C17 H17C 109.5 . . ?
H17A C17 H17B 109.5 . . ?
H17A C17 H17C 109.5 . . ?
H17B C17 H17C 109.5 . . ?
H3A O3 H3B 102.1 . . ?

loop_
_geom_bond_atom_site_label_1
_geom_bond_atom_site_label_2
_geom_bond_distance
_geom_bond_site_symmetry_2
_geom_bond_publ_flag
Pd1 O1 2.062(3) . ?
Pd1 N1 2.176(3) . ?
Pd1 N4 1.949(3) . ?
Pd1 C13 2.033(4) . ?
O1 C16 1.278(4) . ?
O2 C16 1.242(5) . ?
N1 C1 1.354(5) . ?
N1 C5 1.357(5) . ?
N2 N4 1.355(4) . ?
N2 C6 1.385(5) . ?
N2 C7 1.408(4) . ?
N3 C7 1.363(5) . ?
N3 C8 1.329(5) . ?
N4 C10 1.364(5) . ?
C1 H1 0.9500 . ?
C1 C2 1.377(6) . ?
C2 H2 0.9500 . ?
C2 C3 1.391(6) . ?
C3 H3 0.9500 . ?
C3 C4 1.392(6) . ?
C4 H4 0.9500 . ?
C4 C5 1.402(5) . ?
C5 C6 1.497(5) . ?
C6 C9 1.386(5) . ?
C7 C11 1.401(5) . ?
C8 H8 0.9500 . ?
C8 C9 1.412(5) . ?
C9 H9 0.9500 . ?
C10 C11 1.383(5) . ?
C10 C12 1.516(5) . ?
C11 H11 0.9500 . ?
C12 C13 1.562(5) . ?
C12 C14 1.533(5) . ?
C12 C15 1.543(4) . ?
C13 H13A 0.9900 . ?
C13 H13B 0.9900 . ?
C14 H14A 0.9800 . ?
C14 H14B 0.9800 . ?
C14 H14C 0.9800 . ?
C15 H15A 0.9800 . ?
C15 H15B 0.9800 . ?
C15 H15C 0.9800 . ?
C16 C17 1.522(6) . ?
C17 H17A 0.9800 . ?
C17 H17B 0.9800 . ?
C17 H17C 0.9800 . ?
O3 H3A 0.90(2) . ?
O3 H3B 0.8699 . ?
